data_1549203
loop_
_publ_author_name
'Maro\'n, Anna'
'Czerwi\'nska, Katarzyna'
'Machura, Barbara'
'Raposo, Luis'
'Roma-Rodrigues, Catarina'
'Fernandes, Alexandra R.'
'Ma\/lecki, Jan G'
'Szlapa-Kula, Agata'
'Kula, Slawomir'
'Krompiec, Stanis\/law'

_publ_section_title
;
 Spectroscopy, electrochemistry and antiproliferative properties of
 Au(iii), Pt(ii) and Cu(ii) complexes bearing modified
 2,2':6',2''-terpyridine ligands.
;
_journal_issue 18
_journal_name_full 'Dalton transactions (Cambridge, England : 2003)'
_journal_page_first 6444
_journal_page_last 6463
_journal_paper_doi 10.1039/c8dt00558c
_journal_volume 47
_journal_year 2018
_chemical_formula_moiety 'C22 H17 Au Cl N3 O, 2(F6 P), C2 H3 N'
_chemical_formula_sum 'C24 H20 Au Cl F12 N4 O P2'
_chemical_formula_weight 902.80
_space_group_crystal_system monoclinic
_space_group_IT_number 14
_space_group_name_Hall '-P 2ybc'
_space_group_name_H-M_alt 'P 1 21/c 1'
_symmetry_space_group_name_Hall '-P 2ybc'
_symmetry_space_group_name_H-M 'P 1 21/c 1'
_atom_sites_solution_hydrogens geom
_audit_creation_method SHELXL-2014/6
_audit_update_record
;
2018-03-26 deposited with the CCDC.
2018-04-04 downloaded from the CCDC.
;
_cell_angle_alpha 90
_cell_angle_beta 109.289(5)
_cell_angle_gamma 90
_cell_formula_units_Z 4
_cell_length_a 15.2102(8)
_cell_length_b 12.3174(5)
_cell_length_c 17.3958(6)
_cell_measurement_reflns_used 5564
_cell_measurement_temperature 295(2)
_cell_measurement_theta_max 27.1850
_cell_measurement_theta_min 3.5880
_cell_volume 3076.2(2)
_computing_cell_refinement 'CrysAlis CCD v. 1.163 (UNIL IC & KUMA 2000)'
_computing_data_collection 'CrysAlis CCD v. 1.163 (UNIL IC & KUMA 2000)'
_computing_data_reduction 'CrysAlis CCD v. 1.163 (UNIL IC & KUMA 2000)'
_computing_molecular_graphics 'Mercury (Macrae, J.Appl.Cryst. 41 (2008) 466-470'
_computing_publication_material 'Olex2 (Dolomanov et al., 2009)'
_computing_structure_refinement 'SHELXL-2014/6 (Sheldrick, 2014)'
_computing_structure_solution 'SHELXS-97 (Sheldrick, 1990)'
_diffrn_ambient_temperature 295(2)
_diffrn_measured_fraction_theta_full 0.997
_diffrn_measured_fraction_theta_max 0.862
_diffrn_measurement_device_type 'Oxford Diffraction Gemini A Ultra'
_diffrn_radiation_type MoK\a
_diffrn_radiation_wavelength 0.71073
_diffrn_reflns_av_R_equivalents 0.0348
_diffrn_reflns_av_unetI/netI 0.0520
_diffrn_reflns_Laue_measured_fraction_full 0.997
_diffrn_reflns_Laue_measured_fraction_max 0.862
_diffrn_reflns_limit_h_max 20
_diffrn_reflns_limit_h_min -18
_diffrn_reflns_limit_k_max 11
_diffrn_reflns_limit_k_min -17
_diffrn_reflns_limit_l_max 22
_diffrn_reflns_limit_l_min -23
_diffrn_reflns_number 17342
_diffrn_reflns_point_group_measured_fraction_full 0.997
_diffrn_reflns_point_group_measured_fraction_max 0.862
_diffrn_reflns_theta_full 25.242
_diffrn_reflns_theta_max 29.469
_diffrn_reflns_theta_min 3.308
_exptl_absorpt_coefficient_mu 5.073
_exptl_absorpt_correction_T_max 1.00000
_exptl_absorpt_correction_T_min 0.50240
_exptl_absorpt_correction_type multi-scan
_exptl_absorpt_process_details 'Blessing, Acta Cryst. A51 (1995) 33-38'
_exptl_crystal_colour red
_exptl_crystal_density_diffrn 1.949
_exptl_crystal_description plate
_exptl_crystal_F_000 1736
_exptl_crystal_size_max 0.19
_exptl_crystal_size_mid 0.10
_exptl_crystal_size_min 0.07
_refine_diff_density_max 1.173
_refine_diff_density_min -1.146
_refine_diff_density_rms 0.119
_refine_ls_extinction_method none
_refine_ls_goodness_of_fit_ref 1.011
_refine_ls_hydrogen_treatment constr
_refine_ls_matrix_type full
_refine_ls_number_parameters 408
_refine_ls_number_reflns 7361
_refine_ls_number_restraints 0
_refine_ls_restrained_S_all 1.011
_refine_ls_R_factor_all 0.0811
_refine_ls_R_factor_gt 0.0494
_refine_ls_shift/su_max 0.002
_refine_ls_shift/su_mean 0.000
_refine_ls_structure_factor_coef Fsqd
_refine_ls_weighting_details 'w=1/[\s^2^(Fo^2^)+(0.0622P)^2^+6.4284P] where P=(Fo^2^+2Fc^2^)/3'
_refine_ls_weighting_scheme calc
_refine_ls_wR_factor_gt 0.1189
_refine_ls_wR_factor_ref 0.1359
_reflns_Friedel_coverage 0.000
_reflns_number_gt 5106
_reflns_number_total 7361
_reflns_threshold_expression 'I > 2\s(I)'
_cod_data_source_file c8dt00558c2.cif
_cod_data_source_block Au27d
_cod_depositor_comments 'Adding full bibliography for 1549200--1549203.cif.'
_cod_database_code 1549203
_shelx_space_group_comment
;
The symmetry employed for this shelxl refinement is uniquely defined
by the following loop, which should always be used as a source of
symmetry information in preference to the above space-group names.
They are only intended as comments.
;
_shelxl_version_number 2014/6

loop_
_space_group_symop_operation_xyz
'x, y, z'
'-x, y+1/2, -z+1/2'
'-x, -y, -z'
'x, -y-1/2, z-1/2'

loop_
_atom_site_label
_atom_site_type_symbol
_atom_site_fract_x
_atom_site_fract_y
_atom_site_fract_z
_atom_site_U_iso_or_equiv
_atom_site_adp_type
_atom_site_occupancy
_atom_site_site_symmetry_order
_atom_site_calc_flag
_atom_site_refinement_flags_posn
_atom_site_refinement_flags_adp
Au1 Au 0.19545(2) 0.06656(2) 0.81725(2) 0.05248(12) Uani 1 1 d . .
Cl1 Cl 0.11613(18) 0.2113(2) 0.75034(17) 0.1016(9) Uani 1 1 d . .
O1 O 0.5781(5) -0.5472(6) 1.1748(5) 0.111(3) Uani 1 1 d . .
N1 N 0.3212(4) 0.1041(5) 0.8082(3) 0.0547(14) Uani 1 1 d . .
N2 N 0.2656(4) -0.0567(4) 0.8766(3) 0.0439(12) Uani 1 1 d . .
N3 N 0.0934(4) -0.0068(5) 0.8487(3) 0.0510(13) Uani 1 1 d . .
C1 C 0.3434(7) 0.1890(7) 0.7707(4) 0.072(2) Uani 1 1 d . .
H1 H 0.2970 0.2373 0.7423 0.086 Uiso 1 1 calc R U
C2 C 0.4336(7) 0.2063(8) 0.7732(5) 0.077(2) Uani 1 1 d . .
H2 H 0.4482 0.2668 0.7478 0.092 Uiso 1 1 calc R U
C3 C 0.5014(6) 0.1344(8) 0.8130(5) 0.074(2) Uani 1 1 d . .
H3 H 0.5626 0.1455 0.8150 0.089 Uiso 1 1 calc R U
C4 C 0.4786(6) 0.0457(7) 0.8500(5) 0.065(2) Uani 1 1 d . .
H4 H 0.5245 -0.0039 0.8770 0.078 Uiso 1 1 calc R U
C5 C 0.3889(5) 0.0295(6) 0.8475(4) 0.0519(16) Uani 1 1 d . .
C6 C 0.3564(5) -0.0612(6) 0.8861(4) 0.0481(15) Uani 1 1 d . .
C7 C 0.4086(4) -0.1446(6) 0.9317(4) 0.0491(16) Uani 1 1 d . .
H7 H 0.4718 -0.1494 0.9388 0.059 Uiso 1 1 calc R U
C8 C 0.3668(4) -0.2222(5) 0.9675(4) 0.0464(15) Uani 1 1 d . .
C9 C 0.2714(4) -0.2107(5) 0.9558(4) 0.0469(15) Uani 1 1 d . .
H9 H 0.2419 -0.2605 0.9792 0.056 Uiso 1 1 calc R U
C10 C 0.2212(4) -0.1264(6) 0.9101(4) 0.0438(14) Uani 1 1 d . .
C11 C 0.1228(4) -0.0986(6) 0.8946(4) 0.0469(15) Uani 1 1 d . .
C12 C 0.0632(5) -0.1547(6) 0.9247(4) 0.0566(17) Uani 1 1 d . .
H12 H 0.0828 -0.2175 0.9553 0.068 Uiso 1 1 calc R U
C13 C -0.0256(5) -0.1162(8) 0.9088(5) 0.073(2) Uani 1 1 d . .
H13 H -0.0667 -0.1527 0.9292 0.087 Uiso 1 1 calc R U
C14 C -0.0547(5) -0.0233(8) 0.8626(5) 0.072(2) Uani 1 1 d . .
H14 H -0.1150 0.0027 0.8517 0.087 Uiso 1 1 calc R U
C15 C 0.0062(5) 0.0295(7) 0.8334(5) 0.064(2) Uani 1 1 d . .
H15 H -0.0131 0.0919 0.8022 0.077 Uiso 1 1 calc R U
C16 C 0.4221(5) -0.3098(6) 1.0190(4) 0.0531(16) Uani 1 1 d . .
C17 C 0.5153(5) -0.3250(6) 1.0277(5) 0.063(2) Uani 1 1 d . .
H17 H 0.5423 -0.2809 0.9983 0.075 Uiso 1 1 calc R U
C18 C 0.5693(6) -0.4027(7) 1.0782(5) 0.070(2) Uani 1 1 d . .
H18 H 0.6316 -0.4105 1.0826 0.084 Uiso 1 1 calc R U
C19 C 0.5315(6) -0.4678(8) 1.1216(5) 0.076(2) Uani 1 1 d . .
C20 C 0.4386(7) -0.4566(9) 1.1126(6) 0.090(3) Uani 1 1 d . .
H20 H 0.4118 -0.5032 1.1405 0.108 Uiso 1 1 calc R U
C21 C 0.3854(6) -0.3788(8) 1.0637(6) 0.080(3) Uani 1 1 d . .
H21 H 0.3233 -0.3716 1.0601 0.096 Uiso 1 1 calc R U
C22 C 0.6772(8) -0.5552(9) 1.1912(8) 0.118(4) Uani 1 1 d . .
H22A H 0.6894 -0.5645 1.1409 0.177 Uiso 1 1 calc R U
H22B H 0.7012 -0.6164 1.2260 0.177 Uiso 1 1 calc R U
H22C H 0.7069 -0.4901 1.2176 0.177 Uiso 1 1 calc R U
P1 P 0.17127(18) -0.1881(2) 0.65903(12) 0.0717(6) Uani 1 1 d . .
F1 F 0.1128(5) -0.0947(6) 0.6792(4) 0.122(2) Uani 1 1 d . .
F2 F 0.2304(6) -0.2806(6) 0.6384(4) 0.149(3) Uani 1 1 d . .
F3 F 0.0787(6) -0.2546(6) 0.6172(5) 0.142(3) Uani 1 1 d . .
F4 F 0.1594(5) -0.1398(5) 0.5725(3) 0.1094(19) Uani 1 1 d . .
F5 F 0.2600(5) -0.1189(9) 0.6984(5) 0.171(4) Uani 1 1 d . .
F6 F 0.1820(8) -0.2384(8) 0.7438(4) 0.187(4) Uani 1 1 d . .
P2 P 0.28786(14) 0.1502(2) 1.05662(12) 0.0665(6) Uani 1 1 d . .
F7 F 0.2817(9) 0.2435(12) 1.0088(16) 0.399(15) Uani 1 1 d . .
F8 F 0.3014(11) 0.0611(16) 1.1037(14) 0.427(18) Uani 1 1 d . .
F9 F 0.2371(6) 0.2006(14) 1.1057(7) 0.305(10) Uani 1 1 d . .
F10 F 0.1935(4) 0.1135(9) 1.0018(5) 0.180(4) Uani 1 1 d . .
F11 F 0.3428(5) 0.1026(9) 1.0058(5) 0.189(5) Uani 1 1 d . .
F12 F 0.3856(5) 0.1901(11) 1.1066(5) 0.216(6) Uani 1 1 d . .
N4 N 0.1283(14) -0.0713(17) 0.3758(11) 0.196(8) Uani 1 1 d . .
C23 C 0.1057(13) 0.0851(12) 0.4590(13) 0.178(8) Uani 1 1 d . .
H23A H 0.0410 0.1047 0.4410 0.267 Uiso 1 1 calc R U
H23B H 0.1422 0.1463 0.4533 0.267 Uiso 1 1 calc R U
H23C H 0.1247 0.0634 0.5151 0.267 Uiso 1 1 calc R U
C24 C 0.1193(12) -0.0008(15) 0.4118(12) 0.136(6) Uani 1 1 d . .

loop_
_atom_site_aniso_label
_atom_site_aniso_U_11
_atom_site_aniso_U_22
_atom_site_aniso_U_33
_atom_site_aniso_U_23
_atom_site_aniso_U_13
_atom_site_aniso_U_12
Au1 0.05573(18) 0.05500(19) 0.04150(15) 0.00867(11) 0.00903(11) 0.01173(13)
Cl1 0.0938(17) 0.0934(19) 0.1130(18) 0.0544(16) 0.0277(15) 0.0372(15)
O1 0.093(5) 0.125(6) 0.114(5) 0.061(5) 0.032(4) 0.052(4)
N1 0.064(4) 0.062(4) 0.038(3) 0.009(3) 0.017(3) -0.001(3)
N2 0.046(3) 0.048(3) 0.039(3) 0.002(2) 0.015(2) 0.006(2)
N3 0.045(3) 0.057(4) 0.043(3) 0.001(3) 0.005(2) 0.014(3)
C1 0.099(7) 0.062(5) 0.051(4) 0.018(4) 0.020(4) 0.002(5)
C2 0.085(6) 0.090(7) 0.055(4) 0.021(4) 0.023(4) -0.013(5)
C3 0.081(6) 0.091(7) 0.056(4) 0.006(4) 0.031(4) -0.024(5)
C4 0.062(5) 0.076(6) 0.060(4) 0.008(4) 0.024(4) 0.001(4)
C5 0.055(4) 0.062(4) 0.040(3) 0.006(3) 0.017(3) 0.002(3)
C6 0.045(4) 0.059(4) 0.040(3) 0.003(3) 0.014(3) 0.001(3)
C7 0.039(3) 0.057(4) 0.053(4) 0.010(3) 0.017(3) 0.005(3)
C8 0.040(3) 0.051(4) 0.049(3) 0.005(3) 0.016(3) 0.006(3)
C9 0.044(3) 0.046(4) 0.052(3) 0.006(3) 0.017(3) 0.003(3)
C10 0.036(3) 0.055(4) 0.040(3) -0.003(3) 0.012(3) 0.004(3)
C11 0.041(3) 0.046(4) 0.047(3) -0.009(3) 0.005(3) 0.009(3)
C12 0.047(4) 0.060(5) 0.063(4) 0.001(4) 0.018(3) 0.003(3)
C13 0.041(4) 0.093(7) 0.084(5) -0.010(5) 0.019(4) -0.005(4)
C14 0.044(4) 0.081(6) 0.082(5) -0.004(5) 0.008(4) 0.015(4)
C15 0.051(4) 0.065(5) 0.065(4) 0.001(4) 0.005(4) 0.017(4)
C16 0.050(4) 0.058(4) 0.054(4) 0.003(3) 0.020(3) 0.011(3)
C17 0.047(4) 0.066(5) 0.078(5) 0.018(4) 0.024(4) 0.012(4)
C18 0.052(4) 0.079(6) 0.079(5) 0.011(5) 0.021(4) 0.023(4)
C19 0.075(6) 0.079(6) 0.069(5) 0.025(5) 0.017(4) 0.030(5)
C20 0.070(6) 0.102(8) 0.108(7) 0.051(6) 0.042(5) 0.026(5)
C21 0.058(5) 0.096(7) 0.097(6) 0.050(6) 0.039(5) 0.020(5)
C22 0.092(8) 0.123(10) 0.123(9) 0.048(7) 0.013(7) 0.063(7)
P1 0.0942(16) 0.0698(14) 0.0532(10) -0.0047(10) 0.0273(11) 0.0061(13)
F1 0.106(5) 0.123(5) 0.133(5) -0.056(4) 0.036(4) 0.019(4)
F2 0.194(7) 0.149(6) 0.104(4) -0.001(4) 0.049(5) 0.097(6)
F3 0.169(7) 0.117(5) 0.161(6) -0.049(5) 0.083(6) -0.060(5)
F4 0.144(5) 0.110(5) 0.073(3) 0.010(3) 0.035(3) 0.005(4)
F5 0.097(5) 0.272(10) 0.142(6) -0.114(7) 0.035(5) -0.048(6)
F6 0.302(12) 0.198(9) 0.084(4) 0.053(5) 0.096(6) 0.073(8)
P2 0.0485(11) 0.0947(17) 0.0575(11) -0.0242(11) 0.0190(9) -0.0077(11)
F7 0.183(11) 0.250(15) 0.80(4) 0.31(2) 0.20(2) 0.076(11)
F8 0.231(15) 0.44(3) 0.63(4) 0.46(3) 0.178(19) 0.102(15)
F9 0.100(5) 0.59(2) 0.245(10) -0.319(14) 0.078(7) -0.083(10)
F10 0.072(4) 0.317(12) 0.141(6) -0.137(7) 0.022(4) -0.054(6)
F11 0.095(5) 0.312(12) 0.173(7) -0.163(8) 0.060(5) -0.033(6)
F12 0.099(5) 0.406(16) 0.155(6) -0.178(9) 0.058(5) -0.089(8)
N4 0.191(16) 0.23(2) 0.169(15) 0.014(13) 0.065(13) 0.062(14)
C23 0.157(16) 0.109(12) 0.23(2) -0.022(13) 0.016(15) -0.015(11)
C24 0.130(12) 0.113(13) 0.165(16) 0.013(11) 0.047(11) 0.027(10)

loop_
_atom_type_symbol
_atom_type_description
_atom_type_scat_dispersion_real
_atom_type_scat_dispersion_imag
_atom_type_scat_source
C C 0.0033 0.0016 'International Tables Vol C Tables 4.2.6.8 and 6.1.1.4'
H H 0.0000 0.0000 'International Tables Vol C Tables 4.2.6.8 and 6.1.1.4'
Au Au -2.0133 8.8022 'International Tables Vol C Tables 4.2.6.8 and 6.1.1.4'
Cl Cl 0.1484 0.1585 'International Tables Vol C Tables 4.2.6.8 and 6.1.1.4'
F F 0.0171 0.0103 'International Tables Vol C Tables 4.2.6.8 and 6.1.1.4'
N N 0.0061 0.0033 'International Tables Vol C Tables 4.2.6.8 and 6.1.1.4'
O O 0.0106 0.0060 'International Tables Vol C Tables 4.2.6.8 and 6.1.1.4'
P P 0.1023 0.0942 'International Tables Vol C Tables 4.2.6.8 and 6.1.1.4'

loop_
_geom_angle_atom_site_label_1
_geom_angle_atom_site_label_2
_geom_angle_atom_site_label_3
_geom_angle
N2 Au1 N3 81.0(2)
N2 Au1 N1 81.5(2)
N3 Au1 N1 162.3(2)
N2 Au1 Cl1 178.89(18)
N3 Au1 Cl1 99.55(17)
N1 Au1 Cl1 97.94(18)
C19 O1 C22 117.1(8)
C1 N1 C5 119.7(7)
C1 N1 Au1 128.0(6)
C5 N1 Au1 112.3(5)
C6 N2 C10 124.7(5)
C6 N2 Au1 117.5(4)
C10 N2 Au1 117.6(4)
C15 N3 C11 120.1(7)
C15 N3 Au1 126.5(5)
C11 N3 Au1 113.3(4)
N1 C1 C2 121.2(8)
C3 C2 C1 119.7(8)
C2 C3 C4 119.4(8)
C5 C4 C3 120.5(8)
C4 C5 N1 119.5(7)
C4 C5 C6 125.4(7)
N1 C5 C6 115.1(6)
N2 C6 C7 118.5(6)
N2 C6 C5 113.7(6)
C7 C6 C5 127.8(6)
C6 C7 C8 120.2(6)
C7 C8 C9 117.7(6)
C7 C8 C16 121.1(6)
C9 C8 C16 121.1(6)
C10 C9 C8 120.6(6)
N2 C10 C9 118.1(6)
N2 C10 C11 113.6(6)
C9 C10 C11 128.2(6)
C12 C11 N3 120.5(6)
C12 C11 C10 124.9(6)
N3 C11 C10 114.5(6)
C11 C12 C13 118.6(7)
C12 C13 C14 120.5(8)
C15 C14 C13 119.1(7)
N3 C15 C14 121.2(8)
C17 C16 C21 116.2(7)
C17 C16 C8 121.5(6)
C21 C16 C8 122.2(6)
C18 C17 C16 122.6(7)
C19 C18 C17 119.7(7)
C18 C19 O1 125.4(8)
C18 C19 C20 119.1(7)
O1 C19 C20 115.5(8)
C21 C20 C19 121.4(8)
C20 C21 C16 121.1(8)
F5 P1 F6 89.8(6)
F5 P1 F1 88.4(4)
F6 P1 F1 88.2(5)
F5 P1 F2 91.1(5)
F6 P1 F2 92.2(4)
F1 P1 F2 179.3(5)
F5 P1 F4 91.3(5)
F6 P1 F4 178.7(5)
F1 P1 F4 92.5(4)
F2 P1 F4 87.1(4)
F5 P1 F3 177.8(6)
F6 P1 F3 91.7(5)
F1 P1 F3 89.9(4)
F2 P1 F3 90.5(5)
F4 P1 F3 87.2(4)
F8 P2 F7 175.3(8)
F8 P2 F9 89.7(12)
F7 P2 F9 93.0(12)
F8 P2 F10 93.6(10)
F7 P2 F10 90.4(9)
F9 P2 F10 85.5(4)
F8 P2 F11 92.1(11)
F7 P2 F11 85.0(10)
F9 P2 F11 177.4(8)
F10 P2 F11 96.2(4)
F8 P2 F12 89.5(10)
F7 P2 F12 86.3(9)
F9 P2 F12 97.6(4)
F10 P2 F12 175.6(5)
F11 P2 F12 80.6(4)
N4 C24 C23 177(2)

loop_
_geom_bond_atom_site_label_1
_geom_bond_atom_site_label_2
_geom_bond_distance
Au1 N2 1.945(5)
Au1 N3 2.021(6)
Au1 N1 2.024(6)
Au1 Cl1 2.249(2)
O1 C19 1.372(9)
O1 C22 1.442(13)
N1 C1 1.334(9)
N1 C5 1.380(9)
N2 C6 1.336(8)
N2 C10 1.340(8)
N3 C15 1.341(9)
N3 C11 1.371(9)
C1 C2 1.375(12)
C2 C3 1.362(12)
C3 C4 1.371(11)
C4 C5 1.365(10)
C5 C6 1.471(10)
C6 C7 1.378(9)
C7 C8 1.403(9)
C8 C9 1.405(9)
C8 C16 1.475(9)
C9 C10 1.375(9)
C10 C11 1.471(8)
C11 C12 1.373(10)
C12 C13 1.372(10)
C13 C14 1.384(13)
C14 C15 1.359(12)
C16 C17 1.387(9)
C16 C21 1.389(10)
C17 C18 1.373(10)
C18 C19 1.353(12)
C19 C20 1.377(12)
C20 C21 1.357(12)
P1 F5 1.551(8)
P1 F6 1.557(6)
P1 F1 1.563(6)
P1 F2 1.565(6)
P1 F4 1.573(6)
P1 F3 1.583(7)
P2 F8 1.343(10)
P2 F7 1.404(12)
P2 F9 1.465(7)
P2 F10 1.506(6)
P2 F11 1.520(6)
P2 F12 1.535(7)
N4 C24 1.11(2)
C23 C24 1.40(2)
